data_1564293
loop_
_publ_author_name
'Li, Xi-Li'
'Li, Junfeng'
'Wang, Ailing'
'Liu, Cai-Ming'
'Cui, Minghui'
'Zhang, Yi-Quan'

_publ_section_title
;
 Observation of field-induced single-ion magnet behavior in a mononuclear
 DyIII complex by co-crystallization of a square-planar CuII complex
;
_journal_name_full 'Inorganica Chimica Acta'
_journal_page_first 119718
_journal_paper_doi 10.1016/j.ica.2020.119718
_journal_volume 510
_journal_year 2020
_chemical_formula_moiety 'C15 H7 Dy F18 O8,C10 H14 Cu O4'
_chemical_formula_sum 'C25 H21 Cu Dy F18 O12'
_chemical_formula_weight 1081.46
_space_group_crystal_system monoclinic
_space_group_IT_number 14
_space_group_name_Hall '-P 2ybc'
_space_group_name_H-M_alt 'P 1 21/c 1'
_atom_sites_solution_hydrogens mixed
_audit_creation_method SHELXL-2014/7
_cell_angle_alpha 90
_cell_angle_beta 111.796(5)
_cell_angle_gamma 90
_cell_formula_units_Z 4
_cell_length_a 12.4905(5)
_cell_length_b 19.9973(7)
_cell_length_c 16.5143(8)
_cell_measurement_reflns_used 7927
_cell_measurement_temperature 298(2)
_cell_measurement_theta_max 26.314
_cell_measurement_theta_min 3.256
_cell_volume 3830.0(3)
_computing_cell_refinement APEX2
_computing_data_collection 'APEX2 (Bruker, 2013)'
_computing_data_reduction APEX2
_computing_molecular_graphics 'Olex2 (Dolomanov et al., 2009)'
_computing_publication_material 'Olex2 (Dolomanov et al., 2009)'
_computing_structure_refinement 'SHELXL-2014/7 (Sheldrick, 2014)'
_computing_structure_solution 'SHELXS (Bruker, 2000)'
_diffrn_ambient_temperature 298(2)
_diffrn_measured_fraction_theta_full 0.998
_diffrn_measured_fraction_theta_max 0.998
_diffrn_measurement_device_type 'PHOTON 100 CMOS detector'
_diffrn_measurement_method 'omega scan'
_diffrn_radiation_type MoK\a
_diffrn_radiation_wavelength 0.71073
_diffrn_reflns_av_R_equivalents 0.0348
_diffrn_reflns_av_unetI/netI 0.0349
_diffrn_reflns_Laue_measured_fraction_full 0.998
_diffrn_reflns_Laue_measured_fraction_max 0.998
_diffrn_reflns_limit_h_max 14
_diffrn_reflns_limit_h_min -14
_diffrn_reflns_limit_k_max 15
_diffrn_reflns_limit_k_min -23
_diffrn_reflns_limit_l_max 19
_diffrn_reflns_limit_l_min -19
_diffrn_reflns_number 25684
_diffrn_reflns_point_group_measured_fraction_full 0.998
_diffrn_reflns_point_group_measured_fraction_max 0.998
_diffrn_reflns_theta_full 25.096
_diffrn_reflns_theta_max 25.096
_diffrn_reflns_theta_min 3.276
_exptl_absorpt_coefficient_mu 2.632
_exptl_absorpt_correction_T_max 0.504
_exptl_absorpt_correction_T_min 0.414
_exptl_absorpt_correction_type multi-scan
_exptl_absorpt_process_details 'SADABS; Bruker, 2012'
_exptl_crystal_colour 'Dark Green'
_exptl_crystal_density_diffrn 1.876
_exptl_crystal_description block
_exptl_crystal_F_000 2096
_exptl_crystal_size_max 0.35
_exptl_crystal_size_mid 0.31
_exptl_crystal_size_min 0.26
_exptl_transmission_factor_max 0.5
_exptl_transmission_factor_min 0.4
_refine_diff_density_max 0.767
_refine_diff_density_min -0.657
_refine_diff_density_rms 0.082
_refine_ls_extinction_coef .
_refine_ls_extinction_method none
_refine_ls_goodness_of_fit_ref 1.029
_refine_ls_hydrogen_treatment constr
_refine_ls_matrix_type full
_refine_ls_number_parameters 587
_refine_ls_number_reflns 6799
_refine_ls_number_restraints 39
_refine_ls_restrained_S_all 1.037
_refine_ls_R_factor_all 0.0569
_refine_ls_R_factor_gt 0.0389
_refine_ls_shift/su_max 0.002
_refine_ls_shift/su_mean 0.000
_refine_ls_structure_factor_coef Fsqd
_refine_ls_weighting_details 'w=1/[\s^2^(Fo^2^)+(0.0604P)^2^+2.0187P] where P=(Fo^2^+2Fc^2^)/3'
_refine_ls_weighting_scheme calc
_refine_ls_wR_factor_gt 0.0987
_refine_ls_wR_factor_ref 0.1112
_reflns_Friedel_coverage 0.000
_reflns_Friedel_fraction_full .
_reflns_Friedel_fraction_max .
_reflns_number_gt 5190
_reflns_number_total 6799
_reflns_threshold_expression 'I > 2\s(I)'
_cod_data_source_file 2.cif
_cod_data_source_block 2
_cod_original_sg_symbol_H-M 'P 21/c'
_cod_database_code 1564293
_shelx_shelxl_version_number 2014/7
_shelx_space_group_comment
;
The symmetry employed for this shelxl refinement is uniquely defined
by the following loop, which should always be used as a source of
symmetry information in preference to the above space-group names.
They are only intended as comments.
;
_shelx_estimated_absorpt_t_min 0.5
_shelx_estimated_absorpt_t_max 0.6

loop_
_space_group_symop_operation_xyz
'x, y, z'
'-x, y+1/2, -z+1/2'
'-x, -y, -z'
'x, -y-1/2, z-1/2'

loop_
_atom_site_label
_atom_site_type_symbol
_atom_site_fract_x
_atom_site_fract_y
_atom_site_fract_z
_atom_site_U_iso_or_equiv
_atom_site_adp_type
_atom_site_occupancy
_atom_site_site_symmetry_order
_atom_site_calc_flag
_atom_site_refinement_flags_posn
_atom_site_refinement_flags_adp
_atom_site_refinement_flags_occupancy
_atom_site_disorder_assembly
_atom_site_disorder_group
F3B F 0.1899(8) 0.5065(4) 1.0269(5) 0.104(4) Uani 0.545(12) 1 d . . P A 2
C2 C 0.1784(6) 0.4248(3) 0.9200(4) 0.0707(16) Uani 1 1 d . U . . .
C3 C 0.0634(6) 0.4332(3) 0.8719(5) 0.0798(18) Uani 1 1 d . . . . .
H3 H 0.0297 0.4746 0.8725 0.096 Uiso 1 1 calc R U . . .
C4 C -0.0039(5) 0.3825(3) 0.8228(4) 0.0685(15) Uani 1 1 d . . . . .
C5 C -0.1323(7) 0.3958(4) 0.7754(7) 0.105(3) Uani 1 1 d . . . . .
C6 C 0.3949(7) 0.0736(4) 0.8297(7) 0.110(2) Uani 1 1 d D U . . .
C7 C 0.2973(5) 0.1266(3) 0.7977(5) 0.0749(17) Uani 1 1 d . . . . .
C8 C 0.2101(6) 0.1169(3) 0.7171(5) 0.0775(17) Uani 1 1 d . . . . .
H8 H 0.2094 0.0781 0.6859 0.093 Uiso 1 1 calc R U . . .
C9 C 0.1254(5) 0.1633(3) 0.6829(4) 0.0677(15) Uani 1 1 d . . . . .
C10 C 0.0344(7) 0.1507(4) 0.5922(5) 0.095(2) Uani 1 1 d . . . . .
C11 C 0.5994(6) 0.3118(5) 0.9244(5) 0.0890(19) Uani 1 1 d . U . . .
C12 C 0.4889(5) 0.2940(3) 0.9387(4) 0.0634(14) Uani 1 1 d . . . . .
C13 C 0.4990(5) 0.2734(3) 1.0210(4) 0.0797(19) Uani 1 1 d . . . . .
H13 H 0.5723 0.2724 1.0644 0.096 Uiso 1 1 calc R U . . .
C14 C 0.4069(6) 0.2540(3) 1.0430(4) 0.0699(15) Uani 1 1 d . . . . .
C15 C 0.4318(8) 0.2359(5) 1.1382(5) 0.101(2) Uani 1 1 d . U . . .
C16 C 1.0815(7) -0.1639(3) 0.9679(5) 0.096(2) Uani 1 1 d . . . . .
H16A H 1.0249 -0.1768 0.9915 0.145 Uiso 1 1 calc R U . . .
H16B H 1.1571 -0.1747 1.0089 0.145 Uiso 1 1 calc R U . . .
H16C H 1.0676 -0.1874 0.9143 0.145 Uiso 1 1 calc R U . . .
C17 C 1.0737(5) -0.0898(3) 0.9509(4) 0.0667(15) Uani 1 1 d . . . . .
C18 C 1.1614(5) -0.0480(3) 1.0006(4) 0.0724(16) Uani 1 1 d . . . . .
H18 H 1.2211 -0.0669 1.0472 0.087 Uiso 1 1 calc R U . . .
C19 C 1.1673(5) 0.0197(3) 0.9865(4) 0.0619(14) Uani 1 1 d . . . . .
C20 C 1.2717(6) 0.0599(4) 1.0411(4) 0.089(2) Uani 1 1 d . . . . .
H20A H 1.2519 0.0880 1.0806 0.133 Uiso 1 1 calc R U . . .
H20B H 1.2968 0.0872 1.0037 0.133 Uiso 1 1 calc R U . . .
H20C H 1.3327 0.0301 1.0737 0.133 Uiso 1 1 calc R U . . .
C21 C 0.5973(6) -0.0139(4) 0.6946(5) 0.091(2) Uani 1 1 d . . . . .
H21A H 0.6006 -0.0361 0.6440 0.136 Uiso 1 1 calc R U . . .
H21B H 0.5335 0.0167 0.6772 0.136 Uiso 1 1 calc R U . . .
H21C H 0.5875 -0.0465 0.7339 0.136 Uiso 1 1 calc R U . . .
C22 C 0.7077(5) 0.0240(3) 0.7394(4) 0.0674(15) Uani 1 1 d . . . . .
C23 C 0.7101(5) 0.0916(3) 0.7343(4) 0.0790(18) Uani 1 1 d . . . . .
H23 H 0.6398 0.1129 0.7063 0.095 Uiso 1 1 calc R U . . .
C24 C 0.8062(6) 0.1319(3) 0.7665(4) 0.0739(16) Uani 1 1 d . . . . .
C25 C 0.8006(7) 0.2049(4) 0.7483(6) 0.116(3) Uani 1 1 d . . . . .
H25A H 0.8499 0.2155 0.7172 0.173 Uiso 1 1 calc R U . . .
H25B H 0.8257 0.2291 0.8023 0.173 Uiso 1 1 calc R U . . .
H25C H 0.7227 0.2172 0.7136 0.173 Uiso 1 1 calc R U . . .
Cu1 Cu 0.94286(5) 0.02048(3) 0.85498(4) 0.05969(19) Uani 1 1 d . . . . .
Dy1 Dy 0.20775(2) 0.27308(2) 0.84726(2) 0.05386(11) Uani 1 1 d . . . . .
F4 F -0.1886(5) 0.3801(6) 0.8214(5) 0.246(5) Uani 1 1 d . . . . .
F5 F -0.1536(6) 0.4573(3) 0.7526(8) 0.273(6) Uani 1 1 d . . . . .
F6 F -0.1777(4) 0.3632(3) 0.7041(4) 0.1280(16) Uani 1 1 d . . . . .
F7B F 0.4907(6) 0.0994(4) 0.8332(15) 0.184(7) Uani 0.81(3) 1 d . U P B 2
F8B F 0.357(3) 0.0272(11) 0.875(2) 0.132(7) Uani 0.40(7) 1 d . U P B 2
F9 F 0.3890(6) 0.0276(3) 0.7749(5) 0.187(3) Uani 1 1 d D U . . .
F10 F 0.0323(4) 0.0888(2) 0.5650(3) 0.1182(15) Uani 1 1 d . . . . .
F11 F -0.0669(4) 0.1671(3) 0.5876(4) 0.160(3) Uani 1 1 d . . . . .
F12 F 0.0559(6) 0.1890(3) 0.5337(3) 0.157(2) Uani 1 1 d . . . . .
F13 F 0.6269(6) 0.2620(4) 0.8840(6) 0.178(3) Uani 1 1 d . U . . .
F14B F 0.5825(14) 0.348(2) 0.8587(14) 0.147(11) Uani 0.64(6) 1 d . . P C 2
F15B F 0.6926(18) 0.301(3) 0.990(2) 0.155(12) Uani 0.53(7) 1 d . . P C 2
F16 F 0.4892(10) 0.2785(5) 1.1905(4) 0.208(4) Uani 1 1 d . . . . .
F18B F 0.351(2) 0.209(2) 1.1497(11) 0.183(16) Uani 0.55(4) 1 d . . P D 2
O1 O 0.2374(3) 0.3755(2) 0.9213(3) 0.0741(11) Uani 1 1 d . . . . .
O2 O 0.0282(3) 0.32472(19) 0.8122(3) 0.0692(10) Uani 1 1 d . . . . .
O3 O 0.3095(3) 0.1735(2) 0.8493(3) 0.0779(11) Uani 1 1 d . . . . .
O4 O 0.1120(3) 0.21808(18) 0.7158(3) 0.0665(10) Uani 1 1 d . . . . .
O5 O 0.3988(3) 0.3002(2) 0.8732(3) 0.0662(10) Uani 1 1 d . . . . .
O6 O 0.3047(3) 0.2489(2) 0.9944(3) 0.0697(10) Uani 1 1 d . . . . .
O7 O 0.1988(3) 0.34815(18) 0.7337(2) 0.0665(10) Uani 1 1 d . . . . .
H7A H 0.1367 0.3517 0.6892 0.080 Uiso 1 1 d R U . . .
H7B H 0.2575 0.3713 0.7373 0.080 Uiso 1 1 d R U . . .
O8 O 0.0952(3) 0.1941(2) 0.8890(3) 0.0743(11) Uani 1 1 d . . . . .
H8A H 0.0258 0.1868 0.8556 0.089 Uiso 1 1 d R U . . .
H8B H 0.1241 0.1735 0.9373 0.089 Uiso 1 1 d R U . . .
O9 O 0.9826(3) -0.07028(18) 0.8899(3) 0.0705(10) Uani 1 1 d . . . . .
O10 O 1.0890(3) 0.05407(19) 0.9304(3) 0.0681(10) Uani 1 1 d . . . . .
O11 O 0.7951(3) -0.01192(19) 0.7815(3) 0.0693(10) Uani 1 1 d . . . . .
O12 O 0.9067(3) 0.10989(19) 0.8132(3) 0.0705(10) Uani 1 1 d . . . . .
F2 F 0.2181(10) 0.5392(4) 0.9417(7) 0.244(5) Uani 1 1 d . U . . .
F1 F 0.3423(6) 0.4911(4) 0.9829(6) 0.193(3) Uani 1 1 d . U . . .
C1 C 0.2444(10) 0.4791(5) 0.9896(9) 0.130(3) Uani 1 1 d . U . . .
F3A F 0.3010(9) 0.4552(5) 1.0642(5) 0.107(5) Uani 0.455(12) 1 d . . P A 1
F17A F 0.5288(15) 0.2008(12) 1.1708(9) 0.153(5) Uani 0.5 1 d . . P D .
F17B F 0.441(3) 0.1750(9) 1.1513(11) 0.183(11) Uani 0.5 1 d . . P D .
F18A F 0.344(3) 0.255(2) 1.1615(17) 0.191(14) Uani 0.45(4) 1 d . U P D 1
F15A F 0.678(3) 0.335(3) 0.988(2) 0.136(13) Uani 0.47(7) 1 d . . P C 1
F14A F 0.601(3) 0.3760(13) 0.907(6) 0.15(2) Uani 0.36(6) 1 d . . P C 1
F8A F 0.421(5) 0.055(3) 0.909(3) 0.19(2) Uani 0.60(7) 1 d . . P B 1
F7A F 0.476(3) 0.0920(12) 0.895(2) 0.079(12) Uani 0.19(3) 1 d . U P B 1

loop_
_atom_site_aniso_label
_atom_site_aniso_U_11
_atom_site_aniso_U_22
_atom_site_aniso_U_33
_atom_site_aniso_U_23
_atom_site_aniso_U_13
_atom_site_aniso_U_12
F3B 0.142(8) 0.105(6) 0.085(6) -0.070(5) 0.065(6) -0.039(6)
C2 0.076(4) 0.066(4) 0.071(4) -0.017(3) 0.027(3) -0.009(3)
C3 0.083(5) 0.060(4) 0.092(5) -0.012(3) 0.026(4) 0.007(3)
C4 0.060(3) 0.067(4) 0.083(4) 0.000(3) 0.032(3) 0.008(3)
C5 0.068(5) 0.091(6) 0.139(8) -0.036(5) 0.018(5) 0.026(4)
C6 0.075(4) 0.103(6) 0.150(8) -0.003(4) 0.038(6) 0.029(4)
C7 0.059(4) 0.064(4) 0.105(5) 0.004(4) 0.033(4) 0.012(3)
C8 0.079(4) 0.057(3) 0.092(5) -0.012(3) 0.026(4) 0.009(3)
C9 0.071(4) 0.057(3) 0.072(4) -0.008(3) 0.023(3) -0.004(3)
C10 0.099(6) 0.074(5) 0.094(6) -0.024(4) 0.016(5) -0.004(4)
C11 0.050(4) 0.130(7) 0.080(5) 0.008(4) 0.016(4) -0.008(4)
C12 0.047(3) 0.072(4) 0.069(4) -0.009(3) 0.018(3) -0.005(3)
C13 0.055(4) 0.108(5) 0.060(4) -0.003(3) 0.002(3) -0.016(3)
C14 0.063(4) 0.078(4) 0.058(4) -0.002(3) 0.011(3) -0.015(3)
C15 0.087(6) 0.137(8) 0.065(5) -0.009(5) 0.013(4) -0.035(6)
C16 0.117(6) 0.058(4) 0.105(6) 0.006(4) 0.029(5) 0.016(4)
C17 0.068(4) 0.062(3) 0.068(4) 0.002(3) 0.024(3) 0.012(3)
C18 0.064(4) 0.073(4) 0.069(4) 0.009(3) 0.011(3) 0.013(3)
C19 0.051(3) 0.074(4) 0.061(3) 0.001(3) 0.020(3) 0.002(3)
C20 0.065(4) 0.109(5) 0.076(4) 0.008(4) 0.007(3) -0.012(4)
C21 0.064(4) 0.102(5) 0.091(5) -0.019(4) 0.011(4) -0.015(4)
C22 0.054(3) 0.087(4) 0.055(3) -0.012(3) 0.013(3) 0.003(3)
C23 0.052(3) 0.080(4) 0.086(5) -0.001(3) 0.004(3) 0.013(3)
C24 0.069(4) 0.069(4) 0.074(4) 0.010(3) 0.016(3) 0.015(3)
C25 0.086(5) 0.068(4) 0.155(8) 0.024(5) 0.000(5) 0.010(4)
Cu1 0.0529(4) 0.0525(4) 0.0653(4) -0.0011(3) 0.0122(3) -0.0004(3)
Dy1 0.04420(16) 0.05156(17) 0.05959(18) -0.00038(11) 0.01204(12) -0.00066(11)
F4 0.077(4) 0.506(18) 0.175(6) -0.038(8) 0.069(4) 0.031(6)
F5 0.108(5) 0.089(4) 0.485(16) -0.042(6) -0.048(7) 0.044(4)
F6 0.079(3) 0.132(4) 0.137(4) -0.012(3) -0.002(3) 0.020(3)
F7B 0.081(4) 0.150(7) 0.33(2) 0.051(8) 0.087(7) 0.044(4)
F8B 0.137(15) 0.098(11) 0.141(14) 0.028(9) 0.030(12) 0.041(10)
F9 0.165(6) 0.151(5) 0.226(7) -0.051(4) 0.050(5) 0.080(4)
F10 0.140(4) 0.082(3) 0.107(3) -0.037(2) 0.017(3) -0.009(3)
F11 0.083(3) 0.185(6) 0.162(5) -0.089(4) -0.013(3) 0.006(3)
F12 0.229(7) 0.129(4) 0.088(3) 0.002(3) 0.028(4) -0.023(4)
F13 0.127(5) 0.215(7) 0.234(8) -0.073(6) 0.115(6) -0.022(5)
F14B 0.065(6) 0.25(3) 0.131(12) 0.075(11) 0.043(7) -0.004(10)
F15B 0.040(7) 0.29(3) 0.126(15) 0.071(18) 0.016(7) 0.008(13)
F16 0.261(10) 0.274(10) 0.069(4) -0.034(4) 0.038(5) -0.161(9)
F18B 0.150(17) 0.32(4) 0.060(7) 0.025(15) 0.020(10) -0.14(2)
O1 0.068(3) 0.066(3) 0.078(3) -0.015(2) 0.016(2) -0.002(2)
O2 0.050(2) 0.057(2) 0.098(3) -0.012(2) 0.024(2) 0.0017(18)
O3 0.061(2) 0.072(3) 0.087(3) -0.009(2) 0.011(2) 0.017(2)
O4 0.065(2) 0.057(2) 0.067(3) -0.0072(18) 0.012(2) 0.0038(18)
O5 0.044(2) 0.083(3) 0.064(2) 0.004(2) 0.0114(19) -0.0032(19)
O6 0.056(2) 0.082(3) 0.065(3) 0.006(2) 0.016(2) -0.008(2)
O7 0.058(2) 0.066(2) 0.066(2) 0.0093(18) 0.0113(19) -0.0061(19)
O8 0.053(2) 0.075(3) 0.086(3) 0.022(2) 0.015(2) -0.007(2)
O9 0.064(2) 0.056(2) 0.080(3) -0.003(2) 0.015(2) 0.0044(19)
O10 0.056(2) 0.059(2) 0.077(3) 0.002(2) 0.011(2) -0.0009(19)
O11 0.060(2) 0.067(2) 0.066(2) -0.012(2) 0.007(2) -0.002(2)
O12 0.061(2) 0.059(2) 0.078(3) 0.008(2) 0.011(2) -0.001(2)
F2 0.290(11) 0.108(5) 0.267(10) -0.022(5) 0.026(9) -0.058(6)
F1 0.141(5) 0.198(7) 0.239(8) -0.120(6) 0.070(5) -0.078(5)
C1 0.109(5) 0.093(4) 0.166(7) -0.065(4) 0.025(5) -0.031(4)
F3A 0.116(9) 0.125(8) 0.039(5) -0.024(4) -0.018(5) -0.051(7)
F17A 0.144(12) 0.200(18) 0.087(9) 0.040(10) 0.011(8) 0.036(12)
F17B 0.27(3) 0.112(10) 0.093(9) 0.038(7) -0.012(18) -0.048(16)
F18A 0.23(2) 0.29(3) 0.097(12) 0.009(15) 0.102(14) 0.06(2)
F15A 0.076(16) 0.20(3) 0.110(16) -0.038(17) 0.013(12) -0.089(17)
F14A 0.085(14) 0.094(15) 0.28(6) 0.056(18) 0.07(3) -0.030(9)
F8A 0.22(3) 0.24(3) 0.15(2) 0.11(2) 0.11(2) 0.16(3)
F7A 0.058(13) 0.082(13) 0.089(15) 0.013(8) 0.017(8) 0.017(8)

loop_
_atom_type_symbol
_atom_type_description
_atom_type_scat_dispersion_real
_atom_type_scat_dispersion_imag
_atom_type_scat_source
C C 0.0033 0.0016 'International Tables Vol C Tables 4.2.6.8 and 6.1.1.4'
H H 0.0000 0.0000 'International Tables Vol C Tables 4.2.6.8 and 6.1.1.4'
O O 0.0106 0.0060 'International Tables Vol C Tables 4.2.6.8 and 6.1.1.4'
F F 0.0171 0.0103 'International Tables Vol C Tables 4.2.6.8 and 6.1.1.4'
Cu Cu 0.3201 1.2651 'International Tables Vol C Tables 4.2.6.8 and 6.1.1.4'
Dy Dy -0.1892 4.4098 'International Tables Vol C Tables 4.2.6.8 and 6.1.1.4'

loop_
_geom_angle_atom_site_label_1
_geom_angle_atom_site_label_2
_geom_angle_atom_site_label_3
_geom_angle
_geom_angle_site_symmetry_1
_geom_angle_site_symmetry_3
C1 F3B F2 54.8(8) . .
O1 C2 C3 127.1(6) . .
O1 C2 C1 113.1(7) . .
C3 C2 C1 119.5(7) . .
C2 C3 C4 122.1(6) . .
C2 C3 H3 118.9 . .
C4 C3 H3 118.9 . .
O2 C4 C3 127.2(6) . .
O2 C4 C5 114.8(6) . .
C3 C4 C5 118.0(6) . .
F4 C5 F6 105.9(8) . .
F4 C5 F5 108.4(8) . .
F6 C5 F5 104.3(9) . .
F4 C5 C4 111.4(8) . .
F6 C5 C4 113.9(6) . .
F5 C5 C4 112.5(7) . .
F7A C6 F9 130.5(15) . .
F7A C6 F8A 51(4) . .
F9 C6 F8A 117(3) . .
F9 C6 F7B 97.4(10) . .
F9 C6 F8B 87.6(13) . .
F7B C6 F8B 138(2) . .
F7A C6 C7 112.5(13) . .
F9 C6 C7 114.9(8) . .
F8A C6 C7 114.3(9) . .
F7B C6 C7 110.0(8) . .
F8B C6 C7 105.1(15) . .
O3 C7 C8 128.2(6) . .
O3 C7 C6 113.8(7) . .
C8 C7 C6 118.0(6) . .
C9 C8 C7 121.1(6) . .
C9 C8 H8 119.4 . .
C7 C8 H8 119.4 . .
O4 C9 C8 128.3(6) . .
O4 C9 C10 113.3(6) . .
C8 C9 C10 118.4(6) . .
F11 C10 F10 109.1(7) . .
F11 C10 F12 105.6(8) . .
F10 C10 F12 106.0(7) . .
F11 C10 C9 112.1(7) . .
F10 C10 C9 113.8(7) . .
F12 C10 C9 109.8(6) . .
F14B C11 F15B 130(2) . .
F15A C11 F13 117(2) . .
F14B C11 F13 89.7(19) . .
F15B C11 F13 89(2) . .
F15A C11 F14A 75(4) . .
F13 C11 F14A 127(3) . .
F15A C11 C12 115.7(16) . .
F14B C11 C12 113.3(9) . .
F15B C11 C12 114.8(15) . .
F13 C11 C12 108.9(7) . .
F14A C11 C12 110.1(16) . .
O5 C12 C13 127.4(5) . .
O5 C12 C11 114.9(6) . .
C13 C12 C11 117.7(6) . .
C12 C13 C14 124.1(6) . .
C12 C13 H13 117.9 . .
C14 C13 H13 117.9 . .
O6 C14 C13 127.7(6) . .
O6 C14 C15 114.6(6) . .
C13 C14 C15 117.7(6) . .
F18B C15 F16 119.7(18) . .
F18B C15 F17B 64(2) . .
F16 C15 F17B 124.4(13) . .
F18B C15 F17A 113(2) . .
F16 C15 F17A 82.9(11) . .
F17B C15 F17A 52.8(13) . .
F16 C15 F18A 86(2) . .
F17B C15 F18A 105(3) . .
F17A C15 F18A 138.4(16) . .
F18B C15 C14 113.6(10) . .
F16 C15 C14 113.6(8) . .
F17B C15 C14 112.5(12) . .
F17A C15 C14 110.5(9) . .
F18A C15 C14 110.7(14) . .
C17 C16 H16A 109.5 . .
C17 C16 H16B 109.5 . .
H16A C16 H16B 109.5 . .
C17 C16 H16C 109.5 . .
H16A C16 H16C 109.5 . .
H16B C16 H16C 109.5 . .
O9 C17 C18 124.4(5) . .
O9 C17 C16 115.4(6) . .
C18 C17 C16 120.2(6) . .
C17 C18 C19 125.1(6) . .
C17 C18 H18 117.5 . .
C19 C18 H18 117.5 . .
O10 C19 C18 125.3(6) . .
O10 C19 C20 114.0(6) . .
C18 C19 C20 120.6(6) . .
C19 C20 H20A 109.5 . .
C19 C20 H20B 109.5 . .
H20A C20 H20B 109.5 . .
C19 C20 H20C 109.5 . .
H20A C20 H20C 109.5 . .
H20B C20 H20C 109.5 . .
C22 C21 H21A 109.5 . .
C22 C21 H21B 109.5 . .
H21A C21 H21B 109.5 . .
C22 C21 H21C 109.5 . .
H21A C21 H21C 109.5 . .
H21B C21 H21C 109.5 . .
O11 C22 C23 124.2(6) . .
O11 C22 C21 115.2(6) . .
C23 C22 C21 120.6(6) . .
C22 C23 C24 126.5(6) . .
C22 C23 H23 116.7 . .
C24 C23 H23 116.7 . .
O12 C24 C23 123.3(6) . .
O12 C24 C25 114.9(6) . .
C23 C24 C25 121.8(6) . .
C24 C25 H25A 109.5 . .
C24 C25 H25B 109.5 . .
H25A C25 H25B 109.5 . .
C24 C25 H25C 109.5 . .
H25A C25 H25C 109.5 . .
H25B C25 H25C 109.5 . .
O11 Cu1 O12 92.58(17) . .
O11 Cu1 O10 178.53(17) . .
O12 Cu1 O10 86.96(17) . .
O11 Cu1 O9 87.20(17) . .
O12 Cu1 O9 175.84(18) . .
O10 Cu1 O9 93.37(17) . .
O5 Dy1 O6 75.86(13) . .
O5 Dy1 O4 114.73(14) . .
O6 Dy1 O4 139.72(14) . .
O5 Dy1 O2 140.04(14) . .
O6 Dy1 O2 115.46(14) . .
O4 Dy1 O2 82.19(14) . .
O5 Dy1 O1 75.37(14) . .
O6 Dy1 O1 73.53(15) . .
O4 Dy1 O1 145.71(14) . .
O2 Dy1 O1 72.22(14) . .
O5 Dy1 O3 71.55(15) . .
O6 Dy1 O3 74.99(15) . .
O4 Dy1 O3 72.63(14) . .
O2 Dy1 O3 147.09(14) . .
O1 Dy1 O3 138.72(14) . .
O5 Dy1 O7 75.07(13) . .
O6 Dy1 O7 144.11(14) . .
O4 Dy1 O7 72.83(13) . .
O2 Dy1 O7 76.41(13) . .
O1 Dy1 O7 79.13(14) . .
O3 Dy1 O7 114.39(14) . .
O5 Dy1 O8 141.00(14) . .
O6 Dy1 O8 72.20(14) . .
O4 Dy1 O8 78.60(15) . .
O2 Dy1 O8 75.49(14) . .
O1 Dy1 O8 115.13(15) . .
O3 Dy1 O8 78.97(15) . .
O7 Dy1 O8 142.11(13) . .
C15 F16 F17A 50.9(7) . .
C15 F16 F18A 49.5(11) . .
F17A F16 F18A 92.4(14) . .
C15 F18B F17B 58.5(15) . .
C2 O1 Dy1 135.7(4) . .
C4 O2 Dy1 134.3(4) . .
C7 O3 Dy1 134.7(4) . .
C9 O4 Dy1 135.0(4) . .
C12 O5 Dy1 132.2(4) . .
C14 O6 Dy1 132.3(4) . .
Dy1 O7 H7A 119.8 . .
Dy1 O7 H7B 120.2 . .
H7A O7 H7B 120.0 . .
Dy1 O8 H8A 119.8 . .
Dy1 O8 H8B 120.1 . .
H8A O8 H8B 120.0 . .
C17 O9 Cu1 126.0(4) . .
C19 O10 Cu1 125.2(4) . .
C22 O11 Cu1 125.8(4) . .
C24 O12 Cu1 125.9(4) . .
C1 F2 F3B 44.4(6) . .
C1 F2 F1 47.1(6) . .
F3B F2 F1 83.9(6) . .
C1 F1 F2 53.1(7) . .
C1 F1 F3A 45.8(7) . .
F2 F1 F3A 93.0(7) . .
F3B C1 F1 133.7(8) . .
F3A C1 F1 87.1(10) . .
F3B C1 F2 80.8(9) . .
F3A C1 F2 142.9(9) . .
F1 C1 F2 79.8(9) . .
F3B C1 C2 116.4(9) . .
F3A C1 C2 113.8(9) . .
F1 C1 C2 108.8(9) . .
F2 C1 C2 103.3(9) . .
C1 F3A F1 47.1(7) . .
F17B F17A C15 59.5(14) . .
F17B F17A F16 99(2) . .
C15 F17A F16 46.2(8) . .
F17A F17B C15 67.8(14) . .
F17A F17B F18B 120(3) . .
C15 F17B F18B 57.3(16) . .
C15 F18A F16 44.5(14) . .
C11 F15A F14A 55(2) . .
C11 F14A F15A 50.2(19) . .
F7A F8A C6 62(2) . .
F8A F7A C6 67(3) . .

loop_
_geom_bond_atom_site_label_1
_geom_bond_atom_site_label_2
_geom_bond_distance
_geom_bond_site_symmetry_2
F3B C1 1.206(12) .
F3B F2 1.701(12) .
C2 O1 1.227(7) .
C2 C3 1.370(9) .
C2 C1 1.572(10) .
C3 C4 1.373(9) .
C3 H3 0.9300 .
C4 O2 1.256(7) .
C4 C5 1.525(9) .
C5 F4 1.252(11) .
C5 F6 1.280(8) .
C5 F5 1.285(11) .
C6 F7A 1.23(3) .
C6 F9 1.273(8) .
C6 F8A 1.28(2) .
C6 F7B 1.285(12) .
C6 F8B 1.38(3) .
C6 C7 1.552(10) .
C7 O3 1.238(7) .
C7 C8 1.385(9) .
C8 C9 1.362(8) .
C8 H8 0.9300 .
C9 O4 1.262(6) .
C9 C10 1.528(9) .
C10 F11 1.281(9) .
C10 F10 1.315(8) .
C10 F12 1.337(9) .
C11 F15A 1.23(2) .
C11 F14B 1.261(19) .
C11 F15B 1.28(2) .
C11 F13 1.314(10) .
C11 F14A 1.32(2) .
C11 C12 1.526(8) .
C12 O5 1.244(7) .
C12 C13 1.382(9) .
C13 C14 1.384(9) .
C13 H13 0.9300 .
C14 O6 1.234(7) .
C14 C15 1.528(10) .
C15 F18B 1.220(16) .
C15 F16 1.235(10) .
C15 F17B 1.236(19) .
C15 F17A 1.328(17) .
C15 F18A 1.34(3) .
C16 C17 1.504(8) .
C16 H16A 0.9600 .
C16 H16B 0.9600 .
C16 H16C 0.9600 .
C17 O9 1.269(7) .
C17 C18 1.380(8) .
C18 C19 1.381(8) .
C18 H18 0.9300 .
C19 O10 1.270(7) .
C19 C20 1.512(8) .
C20 H20A 0.9600 .
C20 H20B 0.9600 .
C20 H20C 0.9600 .
C21 C22 1.505(8) .
C21 H21A 0.9600 .
C21 H21B 0.9600 .
C21 H21C 0.9600 .
C22 O11 1.276(7) .
C22 C23 1.355(9) .
C23 C24 1.379(9) .
C23 H23 0.9300 .
C24 O12 1.283(7) .
C24 C25 1.487(9) .
C25 H25A 0.9600 .
C25 H25B 0.9600 .
C25 H25C 0.9600 .
Cu1 O11 1.906(4) .
Cu1 O12 1.909(4) .
Cu1 O10 1.910(4) .
Cu1 O9 1.913(4) .
Dy1 O5 2.327(4) .
Dy1 O6 2.328(4) .
Dy1 O4 2.329(4) .
Dy1 O2 2.338(4) .
Dy1 O1 2.344(4) .
Dy1 O3 2.356(4) .
Dy1 O7 2.372(3) .
Dy1 O8 2.380(4) .
F16 F17A 1.70(2) .
F16 F18A 1.76(5) .
F18B F17B 1.31(5) .
O7 H7A 0.8501 .
O7 H7B 0.8501 .
O8 H8A 0.8497 .
O8 H8B 0.8500 .
F2 C1 1.408(14) .
F2 F1 1.735(12) .
F1 C1 1.291(12) .
F1 F3A 1.761(12) .
C1 F3A 1.265(14) .
F17A F17B 1.14(2) .
F15A F14A 1.55(8) .
F8A F7A 1.09(7) .
